data_4085243
loop_
_publ_author_name
'Goodwin, Conrad A. P.'
'Joslin, Kristian C.'
'Lockyer, Selena J.'
'Formanuik, Alasdair'
'Morris, Gareth A.'
'Ortu, Fabrizio'
'Vitorica-Yrezabal, I\~nigo. J.'
'Mills, David P.'

_publ_section_title
;
 Homoleptic Trigonal Planar Lanthanide Complexes Stabilized by Superbulky
 Silylamide Ligands
;
_journal_issue 11
_journal_name_full Organometallics
_journal_page_first 2314
_journal_paper_doi 10.1021/om501123e
_journal_volume 34
_journal_year 2015
_chemical_formula_moiety 'C36 H96 Li6 N6 Si6'
_chemical_formula_sum 'C36 H96 Li6 N6 Si6'
_chemical_formula_weight 823.36
_space_group_crystal_system monoclinic
_space_group_IT_number 14
_space_group_name_Hall '-P 2ybc'
_space_group_name_H-M_alt 'P 1 21/c 1'
_symmetry_space_group_name_Hall '-P 2ybc'
_symmetry_space_group_name_H-M 'P 1 21/c 1'
_atom_sites_solution_hydrogens mixed
_audit_creation_date 2014-08-06
_audit_creation_method
;
Olex2 1.2
(compiled 2014.05.21 svn.r2940 for OlexSys, GUI svn.r4846)
;
_cell_angle_alpha 90
_cell_angle_beta 117.520(11)
_cell_angle_gamma 90
_cell_formula_units_Z 2
_cell_length_a 12.3694(11)
_cell_length_b 19.5146(10)
_cell_length_c 13.2445(11)
_cell_measurement_reflns_used 4694
_cell_measurement_temperature 100.3(5)
_cell_measurement_theta_max 27.0720
_cell_measurement_theta_min 3.3430
_cell_volume 2835.3(5)
_computing_cell_refinement
;
CrysAlisPro, Agilent Technologies,
Version 1.171.36.28a (release 18-03-2013 CrysAlis171 .NET)
(compiled Mar 18 2013,11:47:30)
;
_computing_data_collection
;
CrysAlisPro, Agilent Technologies,
Version 1.171.36.28a (release 18-03-2013 CrysAlis171 .NET)
(compiled Mar 18 2013,11:47:30)
;
_computing_data_reduction
;
CrysAlisPro, Agilent Technologies,
Version 1.171.36.28a (release 18-03-2013 CrysAlis171 .NET)
(compiled Mar 18 2013,11:47:30)
;
_computing_molecular_graphics 'Olex2 (Dolomanov et al., 2009)'
_computing_publication_material 'Olex2 (Dolomanov et al., 2009)'
_computing_structure_refinement 'ShelXL (Sheldrick, 2008)'
_diffrn_ambient_temperature 100.3(5)
_diffrn_detector_area_resol_mean 8.3367
_diffrn_measured_fraction_theta_full 0.998
_diffrn_measured_fraction_theta_max 0.998
_diffrn_measurement_details
;
  1 omega -117.00   -6.00   1.0000   60.0000
omega____ theta____ kappa____ phi______ frames
    -      -21.0746  -77.0000  -60.0000 111

  2 omega   34.00   69.00   1.0000   60.0000
omega____ theta____ kappa____ phi______ frames
    -      -21.0746  179.0000  -60.0000 35

  3 omega -113.00  -32.00   1.0000   60.0000
omega____ theta____ kappa____ phi______ frames
    -      -21.0746  179.0000  -60.0000 81

  4 omega  -57.00   51.00   1.0000   60.0000
omega____ theta____ kappa____ phi______ frames
    -       22.4027  -37.0000  150.0000 108
;
_diffrn_measurement_device_type 'Xcalibur, Sapphire2, large Be window'
_diffrn_measurement_method '\w scans'
_diffrn_orient_matrix_UB_11 0.0124905000
_diffrn_orient_matrix_UB_12 0.0017487000
_diffrn_orient_matrix_UB_13 0.0578384000
_diffrn_orient_matrix_UB_21 0.0579296000
_diffrn_orient_matrix_UB_22 0.0145043000
_diffrn_orient_matrix_UB_23 0.0144796000
_diffrn_orient_matrix_UB_31 -0.0259822000
_diffrn_orient_matrix_UB_32 0.0332973000
_diffrn_orient_matrix_UB_33 -0.0095578000
_diffrn_radiation_monochromator graphite
_diffrn_radiation_type MoK\a
_diffrn_radiation_wavelength 0.71073
_diffrn_reflns_av_R_equivalents 0.0488
_diffrn_reflns_av_unetI/netI 0.0534
_diffrn_reflns_Laue_measured_fraction_full 0.998
_diffrn_reflns_Laue_measured_fraction_max 0.998
_diffrn_reflns_limit_h_max 14
_diffrn_reflns_limit_h_min -11
_diffrn_reflns_limit_k_max 23
_diffrn_reflns_limit_k_min -23
_diffrn_reflns_limit_l_max 15
_diffrn_reflns_limit_l_min -15
_diffrn_reflns_number 14690
_diffrn_reflns_point_group_measured_fraction_full 0.998
_diffrn_reflns_point_group_measured_fraction_max 0.998
_diffrn_reflns_theta_full 25.242
_diffrn_reflns_theta_max 25.350
_diffrn_reflns_theta_min 3.087
_diffrn_source 'Enhance (Mo) X-ray Source'
_exptl_absorpt_coefficient_mu 0.174
_exptl_absorpt_correction_T_max 1.00000
_exptl_absorpt_correction_T_min 0.80335
_exptl_absorpt_correction_type multi-scan
_exptl_absorpt_process_details
;
CrysAlisPro, Agilent Technologies,
Version 1.171.36.28a (release 18-03-2013 CrysAlis171 .NET)
(compiled Mar 18 2013,11:47:30)
Empirical absorption correction using spherical harmonics,
 implemented in SCALE3 ABSPACK scaling algorithm.
;
_exptl_crystal_colour colourless
_exptl_crystal_density_diffrn 0.964
_exptl_crystal_description
;
;
_exptl_crystal_F_000 912
_exptl_crystal_size_max 0.4778
_exptl_crystal_size_mid 0.3961
_exptl_crystal_size_min 0.3079
_refine_diff_density_max 0.462
_refine_diff_density_min -0.274
_refine_diff_density_rms 0.058
_refine_ls_extinction_method none
_refine_ls_goodness_of_fit_ref 1.030
_refine_ls_hydrogen_treatment mixed
_refine_ls_matrix_type full
_refine_ls_number_parameters 271
_refine_ls_number_reflns 5174
_refine_ls_number_restraints 3
_refine_ls_restrained_S_all 1.032
_refine_ls_R_factor_all 0.0649
_refine_ls_R_factor_gt 0.0479
_refine_ls_shift/su_max 0.000
_refine_ls_shift/su_mean 0.000
_refine_ls_structure_factor_coef Fsqd
_refine_ls_weighting_details 'w=1/[\s^2^(Fo^2^)+(0.0618P)^2^+1.1543P] where P=(Fo^2^+2Fc^2^)/3'
_refine_ls_weighting_scheme calc
_refine_ls_wR_factor_gt 0.1172
_refine_ls_wR_factor_ref 0.1308
_reflns_Friedel_coverage 0.000
_reflns_number_gt 4052
_reflns_number_total 5174
_reflns_threshold_expression 'I > 2\s(I)'
_cod_data_source_file om501123e_si_002.cif
_cod_data_source_block 1
_cod_depositor_comments 'Adding full bibliography for 4085243--4085254.cif.'
_cod_database_code 4085243
_manchester_internal_coll_name odpm1
_manchester_internal_coll_client SL/DPM
_manchester_internal_coll_type custom
_manchester_internal_coll_frame_time 60s
_manchester_internal_coll_frame_width 1
_manchester_internal_coll_frame_method '\w scans'
_manchester_internal_coll_user DPM
_manchester_internal_coll_date 31/07/2013
_manchester_internal_process_user DPM
_manchester_internal_process_date 01/08/2013
_manchester_internal_solution_user DPM
_manchester_internal_solution_date 09/08/2013
_manchester_internal_refinement_user DPM/FO
_manchester_internal_refinement_date 31/07/2014
_manchester_internal_validation_user 'Inigo J. Vitorica-Yrezabal'
_manchester_internal_validation_date 07/08/14
_manchester_internal_archive_date 07/08/14
_shelxl_version_number 2014/6
_chemical_oxdiff_formula 'C12 H31 N Si2'
_shelx_space_group_comment
;
The symmetry employed for this shelxl refinement is uniquely defined
by the following loop, which should always be used as a source of
symmetry information in preference to the above space-group names.
They are only intended as comments.
;
_reflns_odcompleteness_completeness 99.77
_reflns_odcompleteness_iscentric 1
_reflns_odcompleteness_theta 26.32
_olex2_refinement_description
;
1. Fixed Uiso
 At 1.5 times of:
  All C(H,H,H) groups
2. Restrained distances
 N1-H1
 0.88 with sigma of 0.02
 N2-H2
 0.88 with sigma of 0.02
 N3-H3
 0.88 with sigma of 0.02
3.a Idealised Me refined as rotating group:
 C1(H1A,H1B,H1C), C2(H2A,H2B,H2C), C4(H4A,H4B,H4C), C5(H5A,H5B,H5C), C6(H6A,
 H6B,H6C), C7(H7A,H7B,H7C), C8(H8A,H8B,H8C), C10(H10A,H10B,H10C), C11(H11A,H11B,
 H11C), C12(H12A,H12B,H12C), C13(H13A,H13B,H13C), C14(H14A,H14B,H14C), C16(H16A,
 H16B,H16C), C17(H17A,H17B,H17C), C18(H18A,H18B,H18C)
;
_olex2_submission_special_instructions 'No special instructions were received'

loop_
_space_group_symop_operation_xyz
'x, y, z'
'-x, y+1/2, -z+1/2'
'-x, -y, -z'
'x, -y-1/2, z-1/2'

loop_
_atom_site_label
_atom_site_type_symbol
_atom_site_fract_x
_atom_site_fract_y
_atom_site_fract_z
_atom_site_U_iso_or_equiv
_atom_site_adp_type
_atom_site_occupancy
_atom_site_site_symmetry_order
_atom_site_calc_flag
_atom_site_refinement_flags_posn
Si1 Si 0.81775(6) 0.50472(3) 1.19028(5) 0.02219(17) Uani 1 1 d .
Si2 Si 1.30078(5) 0.40581(3) 1.23487(5) 0.02251(17) Uani 1 1 d .
Si3 Si 0.87664(5) 0.30587(3) 0.94942(5) 0.01997(16) Uani 1 1 d .
N1 N 0.91060(18) 0.50413(9) 1.12642(17) 0.0251(4) Uani 1 1 d D
N2 N 1.17175(17) 0.44545(10) 1.13619(16) 0.0246(4) Uani 1 1 d D
N3 N 0.90632(18) 0.39077(9) 0.94104(18) 0.0261(4) Uani 1 1 d D
C1 C 0.6711(2) 0.46294(13) 1.0899(3) 0.0430(7) Uani 1 1 d .
H1A H 0.6383 0.4856 1.0155 0.065 Uiso 1 1 calc GR
H1B H 0.6124 0.4669 1.1200 0.065 Uiso 1 1 calc GR
H1C H 0.6857 0.4144 1.0815 0.065 Uiso 1 1 calc GR
C2 C 0.8825(3) 0.45519(13) 1.3271(2) 0.0450(7) Uani 1 1 d .
H2A H 0.8949 0.4074 1.3122 0.067 Uiso 1 1 calc GR
H2B H 0.8258 0.4570 1.3597 0.067 Uiso 1 1 calc GR
H2C H 0.9608 0.4753 1.3808 0.067 Uiso 1 1 calc GR
C3 C 0.7837(2) 0.59467(11) 1.2224(2) 0.0275(5) Uani 1 1 d .
C4 C 0.9024(3) 0.63059(16) 1.3012(3) 0.0729(11) Uani 1 1 d .
H4A H 0.9417 0.6062 1.3741 0.109 Uiso 1 1 calc GR
H4B H 0.8850 0.6778 1.3143 0.109 Uiso 1 1 calc GR
H4C H 0.9568 0.6309 1.2660 0.109 Uiso 1 1 calc GR
C5 C 0.7193(3) 0.63644(15) 1.1134(3) 0.0613(10) Uani 1 1 d .
H5A H 0.7710 0.6390 1.0755 0.092 Uiso 1 1 calc GR
H5B H 0.7036 0.6828 1.1319 0.092 Uiso 1 1 calc GR
H5C H 0.6418 0.6144 1.0625 0.092 Uiso 1 1 calc GR
C6 C 0.7018(3) 0.59319(14) 1.2806(3) 0.0510(8) Uani 1 1 d .
H6A H 0.6234 0.5722 1.2295 0.077 Uiso 1 1 calc GR
H6B H 0.6882 0.6401 1.2987 0.077 Uiso 1 1 calc GR
H6C H 0.7414 0.5664 1.3510 0.077 Uiso 1 1 calc GR
C7 C 1.4423(2) 0.44914(13) 1.2484(2) 0.0393(6) Uani 1 1 d .
H7A H 1.4442 0.4470 1.1754 0.059 Uiso 1 1 calc GR
H7B H 1.5142 0.4259 1.3069 0.059 Uiso 1 1 calc GR
H7C H 1.4424 0.4972 1.2701 0.059 Uiso 1 1 calc GR
C8 C 1.3035(2) 0.31511(12) 1.1885(2) 0.0322(6) Uani 1 1 d .
H8A H 1.2292 0.2914 1.1781 0.048 Uiso 1 1 calc GR
H8B H 1.3749 0.2914 1.2468 0.048 Uiso 1 1 calc GR
H8C H 1.3078 0.3152 1.1165 0.048 Uiso 1 1 calc GR
C9 C 1.3072(2) 0.40429(12) 1.3816(2) 0.0298(5) Uani 1 1 d .
C10 C 1.4243(3) 0.36927(15) 1.4697(2) 0.0485(7) Uani 1 1 d .
H10A H 1.4270 0.3221 1.4457 0.073 Uiso 1 1 calc GR
H10B H 1.4251 0.3689 1.5440 0.073 Uiso 1 1 calc GR
H10C H 1.4954 0.3945 1.4755 0.073 Uiso 1 1 calc GR
C11 C 1.1981(2) 0.36549(14) 1.3780(2) 0.0413(7) Uani 1 1 d .
H11A H 1.1225 0.3885 1.3253 0.062 Uiso 1 1 calc GR
H11B H 1.2039 0.3647 1.4544 0.062 Uiso 1 1 calc GR
H11C H 1.1981 0.3184 1.3522 0.062 Uiso 1 1 calc GR
C12 C 1.3047(3) 0.47803(14) 1.4213(2) 0.0472(7) Uani 1 1 d .
H12A H 1.3741 0.5036 1.4237 0.071 Uiso 1 1 calc GR
H12B H 1.3100 0.4772 1.4974 0.071 Uiso 1 1 calc GR
H12C H 1.2286 0.5003 1.3680 0.071 Uiso 1 1 calc GR
C13 C 0.9072(3) 0.29220(12) 1.1008(2) 0.0365(6) Uani 1 1 d .
H13A H 0.9934 0.3012 1.1522 0.055 Uiso 1 1 calc GR
H13B H 0.8877 0.2448 1.1105 0.055 Uiso 1 1 calc GR
H13C H 0.8564 0.3235 1.1187 0.055 Uiso 1 1 calc GR
C14 C 0.9823(2) 0.24776(12) 0.9237(2) 0.0297(5) Uani 1 1 d .
H14A H 0.9696 0.2539 0.8455 0.045 Uiso 1 1 calc GR
H14B H 0.9656 0.2000 0.9349 0.045 Uiso 1 1 calc GR
H14C H 1.0669 0.2590 0.9772 0.045 Uiso 1 1 calc GR
C15 C 0.7147(2) 0.27863(13) 0.8493(2) 0.0395(6) Uani 1 1 d .
C16 C 0.6900(3) 0.2869(2) 0.7270(3) 0.0844(13) Uani 1 1 d .
H16A H 0.7119 0.3334 0.7153 0.127 Uiso 1 1 calc GR
H16B H 0.6033 0.2789 0.6762 0.127 Uiso 1 1 calc GR
H16C H 0.7388 0.2536 0.7101 0.127 Uiso 1 1 calc GR
C17 C 0.6219(3) 0.32206(16) 0.8668(3) 0.0658(10) Uani 1 1 d .
H17A H 0.6339 0.3159 0.9447 0.099 Uiso 1 1 calc GR
H17B H 0.5392 0.3077 0.8127 0.099 Uiso 1 1 calc GR
H17C H 0.6331 0.3705 0.8541 0.099 Uiso 1 1 calc GR
C18 C 0.6941(3) 0.20317(15) 0.8700(4) 0.0800(13) Uani 1 1 d .
H18A H 0.7511 0.1740 0.8572 0.120 Uiso 1 1 calc GR
H18B H 0.6103 0.1899 0.8174 0.120 Uiso 1 1 calc GR
H18C H 0.7079 0.1976 0.9486 0.120 Uiso 1 1 calc GR
Li1 Li 1.0000(4) 0.42157(19) 1.1073(3) 0.0286(9) Uani 1 1 d .
Li2 Li 0.8199(3) 0.47412(19) 0.9615(3) 0.0288(8) Uani 1 1 d .
Li3 Li 1.0777(4) 0.41893(19) 0.9711(3) 0.0274(8) Uani 1 1 d .
H2 H 1.163(2) 0.4784(10) 1.170(2) 0.037(8) Uiso 1 1 d D
H3 H 0.883(3) 0.4000(14) 0.8727(16) 0.055(10) Uiso 1 1 d D
H1 H 0.9786(18) 0.5186(13) 1.176(2) 0.045(8) Uiso 1 1 d D

loop_
_atom_site_aniso_label
_atom_site_aniso_U_11
_atom_site_aniso_U_22
_atom_site_aniso_U_33
_atom_site_aniso_U_23
_atom_site_aniso_U_13
_atom_site_aniso_U_12
Si1 0.0250(4) 0.0209(3) 0.0258(3) -0.0003(2) 0.0161(3) -0.0006(2)
Si2 0.0189(3) 0.0227(3) 0.0244(3) 0.0035(2) 0.0087(3) 0.0004(2)
Si3 0.0205(3) 0.0173(3) 0.0214(3) -0.0013(2) 0.0090(3) -0.0011(2)
N1 0.0261(11) 0.0253(10) 0.0298(11) 0.0018(8) 0.0179(10) 0.0026(8)
N2 0.0229(10) 0.0244(11) 0.0257(11) 0.0045(8) 0.0106(8) 0.0060(8)
N3 0.0277(11) 0.0184(10) 0.0337(12) -0.0002(8) 0.0153(9) -0.0025(8)
C1 0.0320(15) 0.0419(16) 0.0592(18) -0.0196(13) 0.0244(14) -0.0083(11)
C2 0.067(2) 0.0353(15) 0.0442(17) 0.0108(12) 0.0350(15) 0.0117(13)
C3 0.0333(14) 0.0232(12) 0.0301(13) -0.0022(9) 0.0182(11) 0.0009(9)
C4 0.057(2) 0.0394(18) 0.110(3) -0.0396(18) 0.028(2) -0.0105(14)
C5 0.106(3) 0.0393(17) 0.055(2) 0.0193(14) 0.052(2) 0.0339(17)
C6 0.075(2) 0.0364(16) 0.069(2) -0.0008(13) 0.0559(19) 0.0107(14)
C7 0.0294(14) 0.0418(15) 0.0481(16) 0.0085(12) 0.0190(13) -0.0023(11)
C8 0.0304(14) 0.0288(13) 0.0340(14) 0.0002(10) 0.0120(11) 0.0052(10)
C9 0.0284(13) 0.0339(14) 0.0235(12) -0.0007(10) 0.0089(10) -0.0072(10)
C10 0.0430(17) 0.0607(19) 0.0286(15) 0.0097(13) 0.0054(12) -0.0039(14)
C11 0.0400(16) 0.0567(17) 0.0284(14) -0.0028(12) 0.0169(12) -0.0153(13)
C12 0.0555(19) 0.0488(17) 0.0378(16) -0.0125(13) 0.0222(14) -0.0101(14)
C13 0.0506(17) 0.0311(14) 0.0359(14) 0.0071(10) 0.0271(13) 0.0070(11)
C14 0.0274(13) 0.0301(13) 0.0289(13) -0.0031(10) 0.0107(11) 0.0027(9)
C15 0.0235(13) 0.0346(15) 0.0516(17) -0.0161(12) 0.0098(12) -0.0003(10)
C16 0.041(2) 0.147(4) 0.040(2) -0.027(2) -0.0032(16) 0.003(2)
C17 0.0238(15) 0.060(2) 0.103(3) -0.0371(19) 0.0199(17) -0.0025(13)
C18 0.0403(19) 0.0393(19) 0.136(4) -0.0161(19) 0.020(2) -0.0154(14)
Li1 0.032(2) 0.027(2) 0.030(2) 0.0021(16) 0.0172(18) 0.0050(16)
Li2 0.028(2) 0.028(2) 0.032(2) 0.0028(16) 0.0147(18) -0.0008(16)
Li3 0.030(2) 0.026(2) 0.031(2) 0.0002(15) 0.0174(18) -0.0004(15)

loop_
_atom_type_symbol
_atom_type_description
_atom_type_scat_dispersion_real
_atom_type_scat_dispersion_imag
_atom_type_scat_source
C C 0.0033 0.0016 'International Tables Vol C Tables 4.2.6.8 and 6.1.1.4'
H H 0.0000 0.0000 'International Tables Vol C Tables 4.2.6.8 and 6.1.1.4'
Li Li -0.0003 0.0001 'International Tables Vol C Tables 4.2.6.8 and 6.1.1.4'
N N 0.0061 0.0033 'International Tables Vol C Tables 4.2.6.8 and 6.1.1.4'
Si Si 0.0817 0.0704 'International Tables Vol C Tables 4.2.6.8 and 6.1.1.4'

loop_
_geom_angle_atom_site_label_1
_geom_angle_atom_site_label_2
_geom_angle_atom_site_label_3
_geom_angle
_geom_angle_site_symmetry_1
_geom_angle_site_symmetry_3
N1 Si1 C1 107.31(11) . .
N1 Si1 C2 112.89(11) . .
N1 Si1 C3 112.72(10) . .
C1 Si1 C2 107.66(14) . .
C1 Si1 C3 108.64(11) . .
C2 Si1 C3 107.44(11) . .
N2 Si2 C7 111.67(11) . .
N2 Si2 C8 109.13(10) . .
N2 Si2 C9 111.71(10) . .
C7 Si2 C8 107.39(12) . .
C7 Si2 C9 108.17(12) . .
C8 Si2 C9 108.63(11) . .
N3 Si3 C13 105.25(11) . .
N3 Si3 C14 112.63(10) . .
N3 Si3 C15 114.50(11) . .
C13 Si3 C15 109.44(12) . .
C14 Si3 C13 107.13(11) . .
C14 Si3 C15 107.61(11) . .
Si1 N1 Li1 126.45(15) . .
Si1 N1 Li2 111.77(15) . .
Si1 N1 Li3 124.80(14) . 3_767
Si1 N1 H1 105.2(19) . .
Li1 N1 H1 87.8(19) . .
Li2 N1 Li1 72.48(17) . .
Li2 N1 Li3 72.20(16) . 3_767
Li2 N1 H1 142.9(19) . .
Li3 N1 Li1 107.69(17) 3_767 .
Li3 N1 H1 85.0(19) 3_767 .
Si2 N2 Li1 124.45(15) . .
Si2 N2 Li2 121.53(15) . 3_767
Si2 N2 Li3 125.49(15) . .
Si2 N2 H2 104.6(19) . .
Li1 N2 Li2 113.98(17) . 3_767
Li1 N2 H2 83.9(19) . .
Li2 N2 H2 78.5(18) 3_767 .
Li3 N2 Li1 72.97(17) . .
Li3 N2 Li2 71.71(16) . 3_767
Li3 N2 H2 129.7(19) . .
Si3 N3 Li1 104.25(14) . .
Si3 N3 Li2 128.65(15) . .
Si3 N3 Li3 118.81(15) . .
Si3 N3 H3 108(2) . .
Li1 N3 H3 148(2) . .
Li2 N3 Li1 72.12(16) . .
Li2 N3 Li3 108.72(17) . .
Li2 N3 H3 92(2) . .
Li3 N3 Li1 71.99(16) . .
Li3 N3 H3 88(2) . .
Si1 C1 H1A 109.5 . .
Si1 C1 H1B 109.5 . .
Si1 C1 H1C 109.5 . .
H1A C1 H1B 109.5 . .
H1A C1 H1C 109.5 . .
H1B C1 H1C 109.5 . .
Si1 C2 H2A 109.5 . .
Si1 C2 H2B 109.5 . .
Si1 C2 H2C 109.5 . .
H2A C2 H2B 109.5 . .
H2A C2 H2C 109.5 . .
H2B C2 H2C 109.5 . .
C4 C3 Si1 109.59(17) . .
C4 C3 C5 108.6(3) . .
C4 C3 C6 108.4(2) . .
C5 C3 Si1 110.78(17) . .
C5 C3 C6 108.1(2) . .
C6 C3 Si1 111.27(16) . .
C3 C4 H4A 109.5 . .
C3 C4 H4B 109.5 . .
C3 C4 H4C 109.5 . .
H4A C4 H4B 109.5 . .
H4A C4 H4C 109.5 . .
H4B C4 H4C 109.5 . .
C3 C5 H5A 109.5 . .
C3 C5 H5B 109.5 . .
C3 C5 H5C 109.5 . .
H5A C5 H5B 109.5 . .
H5A C5 H5C 109.5 . .
H5B C5 H5C 109.5 . .
C3 C6 H6A 109.5 . .
C3 C6 H6B 109.5 . .
C3 C6 H6C 109.5 . .
H6A C6 H6B 109.5 . .
H6A C6 H6C 109.5 . .
H6B C6 H6C 109.5 . .
Si2 C7 H7A 109.5 . .
Si2 C7 H7B 109.5 . .
Si2 C7 H7C 109.5 . .
H7A C7 H7B 109.5 . .
H7A C7 H7C 109.5 . .
H7B C7 H7C 109.5 . .
Si2 C8 H8A 109.5 . .
Si2 C8 H8B 109.5 . .
Si2 C8 H8C 109.5 . .
H8A C8 H8B 109.5 . .
H8A C8 H8C 109.5 . .
H8B C8 H8C 109.5 . .
C10 C9 Si2 111.13(18) . .
C11 C9 Si2 110.83(16) . .
C11 C9 C10 108.2(2) . .
C11 C9 C12 108.6(2) . .
C12 C9 Si2 109.59(16) . .
C12 C9 C10 108.5(2) . .
C9 C10 H10A 109.5 . .
C9 C10 H10B 109.5 . .
C9 C10 H10C 109.5 . .
H10A C10 H10B 109.5 . .
H10A C10 H10C 109.5 . .
H10B C10 H10C 109.5 . .
C9 C11 H11A 109.5 . .
C9 C11 H11B 109.5 . .
C9 C11 H11C 109.5 . .
H11A C11 H11B 109.5 . .
H11A C11 H11C 109.5 . .
H11B C11 H11C 109.5 . .
C9 C12 H12A 109.5 . .
C9 C12 H12B 109.5 . .
C9 C12 H12C 109.5 . .
H12A C12 H12B 109.5 . .
H12A C12 H12C 109.5 . .
H12B C12 H12C 109.5 . .
Si3 C13 H13A 109.5 . .
Si3 C13 H13B 109.5 . .
Si3 C13 H13C 109.5 . .
H13A C13 H13B 109.5 . .
H13A C13 H13C 109.5 . .
H13B C13 H13C 109.5 . .
Si3 C14 H14A 109.5 . .
Si3 C14 H14B 109.5 . .
Si3 C14 H14C 109.5 . .
H14A C14 H14B 109.5 . .
H14A C14 H14C 109.5 . .
H14B C14 H14C 109.5 . .
C16 C15 Si3 110.2(2) . .
C16 C15 C17 108.0(3) . .
C16 C15 C18 108.9(3) . .
C17 C15 Si3 111.28(18) . .
C17 C15 C18 107.8(3) . .
C18 C15 Si3 110.6(2) . .
C15 C16 H16A 109.5 . .
C15 C16 H16B 109.5 . .
C15 C16 H16C 109.5 . .
H16A C16 H16B 109.5 . .
H16A C16 H16C 109.5 . .
H16B C16 H16C 109.5 . .
C15 C17 H17A 109.5 . .
C15 C17 H17B 109.5 . .
C15 C17 H17C 109.5 . .
H17A C17 H17B 109.5 . .
H17A C17 H17C 109.5 . .
H17B C17 H17C 109.5 . .
C15 C18 H18A 109.5 . .
C15 C18 H18B 109.5 . .
C15 C18 H18C 109.5 . .
H18A C18 H18B 109.5 . .
H18A C18 H18C 109.5 . .
H18B C18 H18C 109.5 . .
N1 Li1 N3 107.23(19) . .
N1 Li1 Li2 91.15(15) . 3_767
N1 Li1 H2 90.6(5) . .
N1 Li1 H1 22.8(5) . .
N2 Li1 N1 112.1(2) . .
N2 Li1 N3 107.05(18) . .
N2 Li1 Li2 33.33(10) . 3_767
N2 Li1 H2 22.7(5) . .
N2 Li1 H1 92.4(6) . .
N3 Li1 Li2 90.18(15) . 3_767
N3 Li1 H2 122.7(6) . .
N3 Li1 H1 126.2(6) . .
Li2 Li1 H2 34.2(7) 3_767 .
Li2 Li1 H1 79.4(7) 3_767 .
H2 Li1 H1 69.9(7) . .
N1 Li2 N2 107.01(19) . 3_767
N1 Li2 N3 108.17(19) . .
N1 Li2 H3 127.1(7) . .
N2 Li2 H3 91.8(6) 3_767 .
N3 Li2 N2 110.08(19) . 3_767
N3 Li2 H3 22.0(5) . .
N1 Li3 N3 116.6(2) 3_767 .
N1 Li3 Li1 36.22(10) 3_767 3_767
N1 Li3 Li2 53.86(14) 3_767 3_767
N1 Li3 H3 97.4(6) 3_767 .
N2 Li3 N1 109.02(19) . 3_767
N2 Li3 N3 107.91(19) . .
N2 Li3 Li1 92.15(15) . 3_767
N2 Li3 Li2 55.19(14) . 3_767
N2 Li3 H3 128.2(6) . .
N3 Li3 Li1 93.87(16) . 3_767
N3 Li3 Li2 129.1(2) . 3_767
N3 Li3 H3 22.5(5) . .
Li1 Li3 H3 83.7(7) 3_767 .
Li2 Li3 Li1 46.92(13) 3_767 3_767
Li2 Li3 H3 128.4(8) 3_767 .

loop_
_geom_bond_atom_site_label_1
_geom_bond_atom_site_label_2
_geom_bond_distance
_geom_bond_site_symmetry_2
Si1 N1 1.7123(19) .
Si1 C1 1.869(3) .
Si1 C2 1.875(3) .
Si1 C3 1.899(2) .
Si2 N2 1.7106(19) .
Si2 C7 1.876(2) .
Si2 C8 1.879(2) .
Si2 C9 1.909(2) .
Si3 N3 1.7116(19) .
Si3 C13 1.880(2) .
Si3 C14 1.877(2) .
Si3 C15 1.897(3) .
N1 Li1 2.035(4) .
N1 Li2 2.027(4) .
N1 Li3 2.029(4) 3_767
N1 H1 0.843(17) .
N2 Li1 2.031(4) .
N2 Li2 2.067(4) 3_767
N2 Li3 2.013(4) .
N2 H2 0.817(16) .
N3 Li1 2.048(4) .
N3 Li2 2.032(4) .
N3 Li3 2.044(4) .
N3 H3 0.833(17) .
C1 H1A 0.9800 .
C1 H1B 0.9800 .
C1 H1C 0.9800 .
C2 H2A 0.9800 .
C2 H2B 0.9800 .
C2 H2C 0.9800 .
C3 C4 1.523(4) .
C3 C5 1.524(4) .
C3 C6 1.530(3) .
C4 H4A 0.9800 .
C4 H4B 0.9800 .
C4 H4C 0.9800 .
C5 H5A 0.9800 .
C5 H5B 0.9800 .
C5 H5C 0.9800 .
C6 H6A 0.9800 .
C6 H6B 0.9800 .
C6 H6C 0.9800 .
C7 H7A 0.9800 .
C7 H7B 0.9800 .
C7 H7C 0.9800 .
C8 H8A 0.9800 .
C8 H8B 0.9800 .
C8 H8C 0.9800 .
C9 C10 1.538(3) .
C9 C11 1.528(3) .
C9 C12 1.537(3) .
C10 H10A 0.9800 .
C10 H10B 0.9800 .
C10 H10C 0.9800 .
C11 H11A 0.9800 .
C11 H11B 0.9800 .
C11 H11C 0.9800 .
C12 H12A 0.9800 .
C12 H12B 0.9800 .
C12 H12C 0.9800 .
C13 H13A 0.9800 .
C13 H13B 0.9800 .
C13 H13C 0.9800 .
C14 H14A 0.9800 .
C14 H14B 0.9800 .
C14 H14C 0.9800 .
C15 C16 1.512(4) .
C15 C17 1.528(4) .
C15 C18 1.541(4) .
C16 H16A 0.9800 .
C16 H16B 0.9800 .
C16 H16C 0.9800 .
C17 H17A 0.9800 .
C17 H17B 0.9800 .
C17 H17C 0.9800 .
C18 H18A 0.9800 .
C18 H18B 0.9800 .
C18 H18C 0.9800 .
Li1 Li2 3.436(5) 3_767
Li1 H2 2.11(3) .
Li1 H1 2.17(3) .
Li2 N2 2.067(4) 3_767
Li2 H3 2.22(3) .
Li3 N1 2.029(4) 3_767
Li3 Li1 3.282(5) 3_767
Li3 Li2 2.390(5) 3_767
Li3 H3 2.18(3) .

loop_
_geom_torsion_atom_site_label_1
_geom_torsion_atom_site_label_2
_geom_torsion_atom_site_label_3
_geom_torsion_atom_site_label_4
_geom_torsion
_geom_torsion_site_symmetry_4
N1 Si1 C3 C4 -59.4(2) .
N1 Si1 C3 C5 60.4(2) .
N1 Si1 C3 C6 -179.33(19) .
N3 Si3 C15 C16 64.2(2) .
N3 Si3 C15 C17 -55.6(3) .
N3 Si3 C15 C18 -175.4(2) .
C1 Si1 N1 Li1 -74.4(2) .
C1 Si1 N1 Li2 9.36(18) .
C1 Si1 N1 Li3 92.3(2) 3_767
C1 Si1 C3 C4 -178.2(2) .
C1 Si1 C3 C5 -58.4(2) .
C1 Si1 C3 C6 61.9(2) .
C2 Si1 N1 Li1 44.0(2) .
C2 Si1 N1 Li2 127.82(16) .
C2 Si1 N1 Li3 -149.25(19) 3_767
C2 Si1 C3 C4 65.6(2) .
C2 Si1 C3 C5 -174.6(2) .
C2 Si1 C3 C6 -54.3(2) .
C3 Si1 N1 Li1 166.00(18) .
C3 Si1 N1 Li2 -110.21(16) .
C3 Si1 N1 Li3 -27.3(2) 3_767
C7 Si2 N2 Li1 -173.13(18) .
C7 Si2 N2 Li2 4.7(2) 3_767
C7 Si2 N2 Li3 93.8(2) .
C8 Si2 N2 Li1 68.3(2) .
C8 Si2 N2 Li2 -113.88(18) 3_767
C8 Si2 N2 Li3 -24.7(2) .
C9 Si2 N2 Li1 -51.8(2) .
C9 Si2 N2 Li2 125.98(17) 3_767
C9 Si2 N2 Li3 -144.87(18) .
C13 Si3 N3 Li1 14.63(17) .
C13 Si3 N3 Li2 -63.7(2) .
C13 Si3 N3 Li3 91.66(18) .
C13 Si3 C15 C16 -178.0(2) .
C13 Si3 C15 C17 62.2(2) .
C13 Si3 C15 C18 -57.5(2) .
C14 Si3 N3 Li1 -101.76(16) .
C14 Si3 N3 Li2 179.92(19) .
C14 Si3 N3 Li3 -24.7(2) .
C14 Si3 C15 C16 -61.9(2) .
C14 Si3 C15 C17 178.3(2) .
C14 Si3 C15 C18 58.6(2) .
C15 Si3 N3 Li1 134.86(16) .
C15 Si3 N3 Li2 56.5(2) .
C15 Si3 N3 Li3 -148.11(17) .
